data_1550307
loop_
_publ_author_name
'Mandal, Swadhin K.'
'Sau, Samaresh Ch'
'Bhattacharjee, Rameswar'
'Hota, Pradip kumar'
'Vardhanapu, Pavan Kumar'
'vijaykumar, gonela'
'Govindarajan, R.'
'Datta, Ayan'

_publ_section_title
;
 Transforming Atmospheric CO2 into Alternative Fuels: a Metal-Free
 Approach under Ambient Conditions
;
_journal_name_full 'Chemical Science'
_journal_paper_doi 10.1039/C8SC03581D
_journal_year 2019
_chemical_formula_moiety 'C H O2, B H3 O3, C39 H45 N2, C3 H3'
_chemical_formula_sum 'C43 H52 B N2 O5'
_chemical_formula_weight 687.68
_chemical_name_systematic
;
 ? 
;
_space_group_crystal_system monoclinic
_space_group_IT_number 14
_space_group_name_Hall '-P 2yn'
_space_group_name_H-M_alt 'P 1 21/n 1'
_symmetry_space_group_name_Hall '-P 2yn'
_symmetry_space_group_name_H-M 'P 1 21/n 1'
_atom_sites_solution_hydrogens geom
_atom_sites_solution_primary iterative
_atom_sites_solution_secondary difmap
_audit_creation_date 2017-04-27
_audit_creation_method
;
Olex2 1.2
(compiled 2017.03.28 svn.r3405 for OlexSys, GUI svn.r5335)
;
_audit_update_record
;
2017-10-31 deposited with the CCDC.
2018-11-30 downloaded from the CCDC.
;
_cell_angle_alpha 90.00
_cell_angle_beta 98.028(4)
_cell_angle_gamma 90.00
_cell_formula_units_Z 4
_cell_length_a 12.6081(5)
_cell_length_b 14.3388(6)
_cell_length_c 22.0714(7)
_cell_measurement_reflns_used 2201
_cell_measurement_temperature 293(2)
_cell_measurement_theta_max 27.3670
_cell_measurement_theta_min 1.7000
_cell_volume 3951.1(3)
_computing_molecular_graphics 'Olex2 (Dolomanov et al., 2009)'
_computing_publication_material 'Olex2 (Dolomanov et al., 2009)'
_computing_structure_refinement 'ShelXL (Sheldrick, 2015)'
_computing_structure_solution
;
Superflip (Palatinus & Chapuis, 2007;Palatinus & van der Lee, 2008;
Palatinus et al., 2012)
;
_diffrn_ambient_environment N~2~
_diffrn_ambient_temperature 293(2)
_diffrn_detector 'CCD plate'
_diffrn_detector_type Eos
_diffrn_measured_fraction_theta_full 0.989
_diffrn_measured_fraction_theta_max 0.989
_diffrn_measurement_details
;
#__ type_ start__ end____ width___ exp.time_
  1 omega  -48.00   65.00   1.0000  125.0000
omega____ theta____ kappa____ phi______ frames
    -       28.1467  -57.0000  120.0000 113

#__ type_ start__ end____ width___ exp.time_
  2 omega   -5.00   36.00   1.0000  125.0000
omega____ theta____ kappa____ phi______ frames
    -       28.1467  -99.0000   60.0000 41
;
_diffrn_measurement_device 'four-circle diffractometer'
_diffrn_orient_matrix_UB_11 -0.0360175000
_diffrn_orient_matrix_UB_12 0.0356215000
_diffrn_orient_matrix_UB_13 0.0060391000
_diffrn_orient_matrix_UB_21 -0.0275548000
_diffrn_orient_matrix_UB_22 -0.0322962000
_diffrn_orient_matrix_UB_23 0.0164973000
_diffrn_orient_matrix_UB_31 0.0341713000
_diffrn_orient_matrix_UB_32 0.0116561000
_diffrn_orient_matrix_UB_33 0.0273157000
_diffrn_radiation_monochromator graphite
_diffrn_radiation_probe x-ray
_diffrn_radiation_type MoK\a
_diffrn_radiation_wavelength 0.71073
_diffrn_reflns_av_R_equivalents 0.0287
_diffrn_reflns_av_unetI/netI 0.0527
_diffrn_reflns_limit_h_max 14
_diffrn_reflns_limit_h_min -11
_diffrn_reflns_limit_k_max 12
_diffrn_reflns_limit_k_min -16
_diffrn_reflns_limit_l_max 26
_diffrn_reflns_limit_l_min -9
_diffrn_reflns_number 7693
_diffrn_reflns_theta_full 25.00
_diffrn_reflns_theta_max 25.02
_diffrn_reflns_theta_min 1.70
_diffrn_source 'SuperNova (Mo) X-ray Source'
_exptl_absorpt_coefficient_mu 0.074
_exptl_absorpt_correction_type none
_exptl_crystal_colour 'clear light colourless'
_exptl_crystal_colour_lustre clear
_exptl_crystal_colour_modifier light
_exptl_crystal_colour_primary colourless
_exptl_crystal_density_diffrn 1.156
_exptl_crystal_density_method 'not measured'
_exptl_crystal_description block
_exptl_crystal_F_000 1476
_exptl_crystal_size_max 0.56
_exptl_crystal_size_mid 0.48
_exptl_crystal_size_min 0.37
_refine_diff_density_max 0.223
_refine_diff_density_min -0.181
_refine_diff_density_rms 0.042
_refine_ls_extinction_method none
_refine_ls_goodness_of_fit_ref 1.065
_refine_ls_hydrogen_treatment mixed
_refine_ls_matrix_type full
_refine_ls_number_parameters 474
_refine_ls_number_reflns 5554
_refine_ls_number_restraints 3
_refine_ls_restrained_S_all 1.066
_refine_ls_R_factor_all 0.0766
_refine_ls_R_factor_gt 0.0527
_refine_ls_shift/su_max 0.000
_refine_ls_shift/su_mean 0.000
_refine_ls_structure_factor_coef Fsqd
_refine_ls_weighting_details 'calc w=1/[\s^2^(Fo^2^)+(0.0326P)^2^+3.1061P] where P=(Fo^2^+2Fc^2^)/3'
_refine_ls_weighting_scheme calc
_refine_ls_wR_factor_gt 0.1123
_refine_ls_wR_factor_ref 0.1220
_reflns_number_gt 4163
_reflns_number_total 5554
_reflns_threshold_expression >2sigma(I)
_cod_data_source_file c8sc03581d3.cif
_cod_data_source_block gbco2air
_cod_database_code 1550307
_chemical_oxdiff_formula 'C H O N B'
_reflns_odcompleteness_completeness 77.29
_reflns_odcompleteness_iscentric 1
_reflns_odcompleteness_theta 26.32
_olex2_refinement_description
;
1. Fixed Uiso
 At 1.2 times of:
  All C(H) groups
 At 1.5 times of:
  All C(H,H,H) groups, All O(H) groups
2. Restrained distances
 O5-H5A \\sim O4-H4 \\sim O3-H3
 with sigma of 0.02
3.a Ternary CH refined with riding coordinates:
 C12(H12), C30(H30), C33(H33), C15(H15)
3.b Aromatic/amide H refined with riding coordinates:
 C40(H40), C5(H5), C37(H37), C19(H19), C23(H23), C28(H28), C20(H20), C26(H26),
 C41(H41), C27(H27), C38(H38), C22(H22), C1(H1), C21(H21), C8(H8), C9(H9),
 C10(H10), C39(H39), C43(H43), C42(H42), C44(H44)
3.c Idealised Me refined as rotating group:
 C35(H35A,H35B,H35C), C32(H32A,H32B,H32C), C14(H14A,H14B,H14C), C34(H34A,H34B,
 H34C), C17(H17A,H17B,H17C), C31(H31A,H31B,H31C), C16(H16A,H16B,H16C), C13(H13A,
 H13B,H13C)
3.d Idealised tetrahedral OH refined as rotating group:
 O5(H5A), O3(H3)
;
_olex2_date_sample_data_collection 2015-02-01
_olex2_submission_special_instructions 'No special instructions were received'

loop_
_space_group_symop_id
_space_group_symop_operation_xyz
1 'x, y, z'
2 '-x+1/2, y+1/2, -z+1/2'
3 '-x, -y, -z'
4 'x-1/2, -y-1/2, z-1/2'

loop_
_atom_site_label
_atom_site_type_symbol
_atom_site_fract_x
_atom_site_fract_y
_atom_site_fract_z
_atom_site_U_iso_or_equiv
_atom_site_adp_type
_atom_site_occupancy
_atom_site_calc_flag
_atom_site_refinement_flags_posn
O2 O 0.19586(16) 0.88926(14) 0.45925(8) 0.0319(5) Uani 1 d .
O5 O 0.56387(17) 0.23078(14) 0.48756(10) 0.0394(6) Uani 1 d D
H5A H 0.6292 0.2344 0.4955 0.059 Uiso 1 calc DGR
N1 N 0.52851(16) 0.55468(14) 0.80178(9) 0.0167(5) Uani 1 d .
O4 O 0.60367(16) 0.06782(14) 0.50495(9) 0.0336(5) Uani 1 d D
O1 O 0.22266(17) 0.74072(14) 0.48961(9) 0.0403(6) Uani 1 d .
O3 O 0.42613(15) 0.12179(14) 0.48476(10) 0.0368(5) Uani 1 d D
H3 H 0.4170 0.0652 0.4859 0.055 Uiso 1 calc DGR
N3 N 0.61627(16) 0.55303(14) 0.72379(9) 0.0153(5) Uani 1 d .
C36 C 0.8111(2) 0.55190(18) 0.77888(11) 0.0186(6) Uani 1 d .
C35 C 0.4929(2) 0.3310(2) 0.62508(13) 0.0323(7) Uani 1 d .
H35A H 0.4332 0.3726 0.6252 0.048 Uiso 1 calc GR
H35B H 0.4802 0.2750 0.6468 0.048 Uiso 1 calc GR
H35C H 0.5012 0.3158 0.5836 0.048 Uiso 1 calc GR
C4 C 0.6932(2) 0.55257(17) 0.77627(11) 0.0167(6) Uani 1 d .
C2 C 0.5175(2) 0.55287(17) 0.73961(11) 0.0161(6) Uani 1 d .
C12 C 0.4775(2) 0.40075(19) 0.88027(12) 0.0257(7) Uani 1 d .
H12 H 0.5241 0.3999 0.8482 0.031 Uiso 1 calc R
C30 C 0.6771(2) 0.72846(18) 0.67295(12) 0.0253(7) Uani 1 d .
H30 H 0.6930 0.7091 0.7158 0.030 Uiso 1 calc R
C29 C 0.6558(2) 0.64016(19) 0.63418(12) 0.0220(7) Uani 1 d .
C25 C 0.6167(2) 0.47056(18) 0.62657(11) 0.0200(6) Uani 1 d .
C40 C 0.9766(2) 0.5561(2) 0.73500(13) 0.0311(7) Uani 1 d .
H40 H 1.0117 0.5580 0.7006 0.037 Uiso 1 calc R
C33 C 0.5955(2) 0.37844(18) 0.65652(12) 0.0239(6) Uani 1 d .
H33 H 0.5855 0.3915 0.6989 0.029 Uiso 1 calc R
C24 C 0.63313(19) 0.55440(18) 0.65936(11) 0.0168(6) Uani 1 d .
C5 C 0.6366(2) 0.55465(17) 0.82411(11) 0.0189(6) Uani 1 d .
H5 H 0.6657 0.5559 0.8652 0.023 Uiso 1 calc R
C37 C 0.8723(2) 0.55145(19) 0.83696(12) 0.0252(7) Uani 1 d .
H37 H 0.8381 0.5498 0.8716 0.030 Uiso 1 calc R
C19 C 0.3936(2) 0.59589(18) 0.64342(11) 0.0192(6) Uani 1 d .
H19 H 0.4476 0.6310 0.6298 0.023 Uiso 1 calc R
C15 C 0.4242(2) 0.73499(19) 0.79894(12) 0.0263(7) Uani 1 d .
H15 H 0.4769 0.7113 0.7740 0.032 Uiso 1 calc R
C18 C 0.4130(2) 0.54798(17) 0.69954(11) 0.0177(6) Uani 1 d .
C7 C 0.3944(2) 0.65514(19) 0.83839(11) 0.0229(6) Uani 1 d .
C23 C 0.3323(2) 0.49468(18) 0.71851(11) 0.0200(6) Uani 1 d .
H23 H 0.3454 0.4615 0.7550 0.024 Uiso 1 calc R
C28 C 0.6583(2) 0.6410(2) 0.57123(12) 0.0268(7) Uani 1 d .
H28 H 0.6717 0.6966 0.5520 0.032 Uiso 1 calc R
C6 C 0.4447(2) 0.56779(19) 0.83979(11) 0.0203(6) Uani 1 d .
C20 C 0.2937(2) 0.59035(18) 0.60863(12) 0.0227(6) Uani 1 d .
H20 H 0.2807 0.6221 0.5716 0.027 Uiso 1 calc R
C32 C 0.5802(2) 0.79311(19) 0.66752(13) 0.0307(7) Uani 1 d .
H32A H 0.5628 0.8135 0.6259 0.046 Uiso 1 calc GR
H32B H 0.5965 0.8463 0.6936 0.046 Uiso 1 calc GR
H32C H 0.5202 0.7603 0.6797 0.046 Uiso 1 calc GR
C14 C 0.5487(2) 0.3917(2) 0.94263(12) 0.0297(7) Uani 1 d .
H14A H 0.6009 0.4409 0.9470 0.045 Uiso 1 calc GR
H14B H 0.5847 0.3325 0.9449 0.045 Uiso 1 calc GR
H14C H 0.5051 0.3960 0.9748 0.045 Uiso 1 calc GR
C26 C 0.6221(2) 0.4763(2) 0.56386(12) 0.0272(7) Uani 1 d .
H26 H 0.6127 0.4228 0.5400 0.033 Uiso 1 calc R
C41 C 0.8651(2) 0.5527(2) 0.72794(12) 0.0279(7) Uani 1 d .
H41 H 0.8264 0.5508 0.6889 0.033 Uiso 1 calc R
C11 C 0.4194(2) 0.49381(19) 0.87701(11) 0.0224(6) Uani 1 d .
C27 C 0.6413(2) 0.5603(2) 0.53690(12) 0.0294(7) Uani 1 d .
H27 H 0.6427 0.5627 0.4949 0.035 Uiso 1 calc R
C38 C 0.9828(2) 0.5534(2) 0.84338(13) 0.0297(7) Uani 1 d .
H38 H 1.0222 0.5525 0.8823 0.036 Uiso 1 calc R
C22 C 0.2322(2) 0.49040(19) 0.68357(12) 0.0247(7) Uani 1 d .
H22 H 0.1779 0.4556 0.6971 0.030 Uiso 1 calc R
C1 C 0.1667(2) 0.8066(2) 0.46694(12) 0.0303(7) Uani 1 d .
H1 H 0.0948 0.7934 0.4541 0.036 Uiso 1 calc R
C34 C 0.6925(2) 0.3139(2) 0.65810(13) 0.0352(8) Uani 1 d .
H34A H 0.6791 0.2568 0.6784 0.053 Uiso 1 calc GR
H34B H 0.7546 0.3439 0.6798 0.053 Uiso 1 calc GR
H34C H 0.7048 0.3005 0.6170 0.053 Uiso 1 calc GR
C21 C 0.2129(2) 0.53808(19) 0.62831(12) 0.0257(7) Uani 1 d .
H21 H 0.1458 0.5348 0.6047 0.031 Uiso 1 calc R
C8 C 0.3148(2) 0.6668(2) 0.87577(12) 0.0301(7) Uani 1 d .
H8 H 0.2796 0.7237 0.8759 0.036 Uiso 1 calc R
C17 C 0.4768(2) 0.8154(2) 0.83807(13) 0.0325(7) Uani 1 d .
H17A H 0.4293 0.8364 0.8656 0.049 Uiso 1 calc GR
H17B H 0.4915 0.8659 0.8119 0.049 Uiso 1 calc GR
H17C H 0.5426 0.7941 0.8611 0.049 Uiso 1 calc GR
C31 C 0.7746(2) 0.7824(2) 0.65710(16) 0.0433(9) Uani 1 d .
H31A H 0.8354 0.7416 0.6602 0.065 Uiso 1 calc GR
H31B H 0.7898 0.8335 0.6851 0.065 Uiso 1 calc GR
H31C H 0.7595 0.8060 0.6161 0.065 Uiso 1 calc GR
C9 C 0.2872(2) 0.5954(2) 0.91251(12) 0.0328(8) Uani 1 d .
H9 H 0.2339 0.6045 0.9371 0.039 Uiso 1 calc R
C16 C 0.3256(2) 0.7682(2) 0.75491(13) 0.0338(8) Uani 1 d .
H16A H 0.2958 0.7167 0.7305 0.051 Uiso 1 calc GR
H16B H 0.3468 0.8162 0.7287 0.051 Uiso 1 calc GR
H16C H 0.2728 0.7925 0.7781 0.051 Uiso 1 calc GR
C10 C 0.3388(2) 0.5102(2) 0.91279(12) 0.0285(7) Uani 1 d .
H10 H 0.3191 0.4626 0.9376 0.034 Uiso 1 calc R
C13 C 0.4000(2) 0.3176(2) 0.86950(13) 0.0379(8) Uani 1 d .
H13A H 0.4403 0.2607 0.8700 0.057 Uiso 1 calc GR
H13B H 0.3562 0.3244 0.8305 0.057 Uiso 1 calc GR
H13C H 0.3553 0.3158 0.9013 0.057 Uiso 1 calc GR
C39 C 1.0352(2) 0.5567(2) 0.79251(13) 0.0303(7) Uani 1 d .
H39 H 1.1096 0.5594 0.7971 0.036 Uiso 1 calc R
C43 C 0.0792(2) 0.5431(2) 0.47216(13) 0.0368(8) Uani 1 d .
H43 H 0.1322 0.5719 0.4534 0.044 Uiso 1 calc R
C42 C 0.0097(2) 0.5958(2) 0.50106(13) 0.0370(8) Uani 1 d .
H42 H 0.0159 0.6605 0.5020 0.044 Uiso 1 calc R
B1 B 0.5331(3) 0.1407(2) 0.49259(14) 0.0305(8) Uani 1 d .
C44 C -0.0693(2) 0.5526(2) 0.52863(13) 0.0374(8) Uani 1 d .
H44 H -0.1161 0.5885 0.5479 0.045 Uiso 1 calc R
H4 H 0.6701(15) 0.084(2) 0.5170(16) 0.058(11) Uiso 1 d D

loop_
_atom_site_aniso_label
_atom_site_aniso_U_11
_atom_site_aniso_U_22
_atom_site_aniso_U_33
_atom_site_aniso_U_23
_atom_site_aniso_U_13
_atom_site_aniso_U_12
O2 0.0418(12) 0.0273(12) 0.0244(10) 0.0002(9) -0.0025(10) 0.0019(10)
O5 0.0396(12) 0.0345(13) 0.0420(12) 0.0006(10) -0.0015(12) 0.0052(10)
N1 0.0196(12) 0.0173(12) 0.0128(10) 0.0002(9) 0.0007(10) -0.0013(9)
O4 0.0323(12) 0.0337(13) 0.0338(11) 0.0054(10) 0.0008(10) 0.0030(10)
O1 0.0484(13) 0.0322(13) 0.0389(12) 0.0076(10) 0.0018(11) 0.0012(11)
O3 0.0358(12) 0.0362(13) 0.0378(12) 0.0041(11) 0.0028(11) 0.0060(10)
N3 0.0167(11) 0.0166(11) 0.0124(10) -0.0002(9) 0.0010(10) -0.0016(9)
C36 0.0206(14) 0.0147(14) 0.0191(13) 0.0000(11) -0.0014(12) 0.0012(11)
C35 0.0383(17) 0.0245(16) 0.0330(16) -0.0043(13) 0.0012(14) -0.0057(14)
C4 0.0216(14) 0.0160(13) 0.0113(12) 0.0000(10) -0.0025(12) 0.0007(11)
C2 0.0192(14) 0.0128(13) 0.0156(13) 0.0002(11) 0.0000(12) -0.0002(11)
C12 0.0301(15) 0.0297(16) 0.0166(13) 0.0026(12) 0.0009(13) -0.0051(13)
C30 0.0295(15) 0.0221(15) 0.0222(14) 0.0044(12) -0.0033(13) -0.0037(13)
C29 0.0144(13) 0.0262(16) 0.0240(14) 0.0041(12) -0.0018(12) -0.0008(12)
C25 0.0179(14) 0.0228(15) 0.0178(13) -0.0006(11) -0.0023(12) 0.0025(11)
C40 0.0252(16) 0.0378(18) 0.0302(16) 0.0025(14) 0.0037(14) 0.0014(14)
C33 0.0321(15) 0.0210(15) 0.0172(13) -0.0030(11) -0.0014(13) 0.0026(13)
C24 0.0122(13) 0.0244(15) 0.0135(12) 0.0005(11) 0.0012(11) 0.0007(11)
C5 0.0206(14) 0.0210(14) 0.0131(12) 0.0011(11) -0.0049(12) 0.0017(11)
C37 0.0259(15) 0.0275(16) 0.0210(14) -0.0051(12) -0.0012(13) 0.0019(12)
C19 0.0204(14) 0.0183(14) 0.0191(13) 0.0001(11) 0.0033(12) -0.0006(11)
C15 0.0284(15) 0.0252(16) 0.0239(14) 0.0001(12) -0.0009(13) 0.0076(13)
C18 0.0200(14) 0.0153(14) 0.0167(12) -0.0018(11) -0.0016(12) 0.0030(11)
C7 0.0200(14) 0.0314(16) 0.0150(13) -0.0039(12) -0.0057(12) 0.0039(12)
C23 0.0239(14) 0.0208(15) 0.0144(13) 0.0016(11) -0.0002(12) -0.0014(12)
C28 0.0244(15) 0.0340(18) 0.0212(14) 0.0092(13) 0.0006(13) 0.0002(13)
C6 0.0189(14) 0.0296(16) 0.0115(12) -0.0014(11) -0.0012(11) -0.0032(12)
C20 0.0249(15) 0.0248(15) 0.0169(13) 0.0022(11) -0.0023(12) 0.0022(12)
C32 0.0389(17) 0.0251(16) 0.0270(15) 0.0000(13) 0.0004(14) -0.0024(14)
C14 0.0305(15) 0.0335(17) 0.0235(14) 0.0049(13) -0.0020(13) -0.0009(14)
C26 0.0281(16) 0.0346(18) 0.0168(14) -0.0067(12) -0.0048(13) 0.0049(13)
C41 0.0222(15) 0.0383(18) 0.0214(14) 0.0025(13) -0.0029(13) 0.0028(13)
C11 0.0181(13) 0.0336(17) 0.0137(13) 0.0001(12) -0.0040(11) -0.0025(12)
C27 0.0297(16) 0.0419(19) 0.0161(13) 0.0037(13) 0.0018(13) 0.0036(14)
C38 0.0248(16) 0.0373(18) 0.0237(15) -0.0072(13) -0.0080(13) 0.0033(13)
C22 0.0219(14) 0.0272(16) 0.0241(14) 0.0021(12) -0.0001(13) -0.0061(12)
C1 0.0392(17) 0.0319(19) 0.0185(14) -0.0050(13) -0.0007(13) 0.0000(15)
C34 0.0399(18) 0.0298(18) 0.0337(16) 0.0009(14) -0.0023(15) 0.0070(14)
C21 0.0194(14) 0.0328(17) 0.0227(14) 0.0010(13) -0.0045(12) -0.0021(13)
C8 0.0249(16) 0.0425(19) 0.0213(14) -0.0041(13) -0.0021(13) 0.0094(14)
C17 0.0309(16) 0.0314(17) 0.0322(16) -0.0007(14) -0.0062(14) 0.0075(14)
C31 0.0355(18) 0.0318(19) 0.063(2) -0.0029(17) 0.0070(18) -0.0110(15)
C9 0.0217(15) 0.059(2) 0.0184(14) -0.0016(14) 0.0035(13) 0.0031(15)
C16 0.0388(17) 0.0337(18) 0.0254(15) -0.0038(13) -0.0072(14) 0.0108(14)
C10 0.0249(15) 0.0442(19) 0.0156(13) 0.0026(13) 0.0000(12) -0.0073(14)
C13 0.0445(19) 0.0410(19) 0.0254(16) 0.0038(14) -0.0048(15) -0.0127(15)
C39 0.0209(15) 0.0288(17) 0.0388(17) -0.0045(14) -0.0039(15) 0.0010(13)
C43 0.0280(17) 0.053(2) 0.0274(16) 0.0129(15) -0.0026(14) -0.0071(16)
C42 0.0311(17) 0.043(2) 0.0342(17) 0.0100(15) -0.0047(15) -0.0037(16)
B1 0.037(2) 0.034(2) 0.0194(16) 0.0029(15) 0.0011(16) 0.0046(17)
C44 0.0272(17) 0.054(2) 0.0297(16) 0.0029(16) -0.0022(15) 0.0062(16)

loop_
_atom_type_symbol
_atom_type_description
_atom_type_scat_dispersion_real
_atom_type_scat_dispersion_imag
_atom_type_scat_source
C C 0.0033 0.0016 'International Tables Vol C Tables 4.2.6.8 and 6.1.1.4'
H H 0.0000 0.0000 'International Tables Vol C Tables 4.2.6.8 and 6.1.1.4'
B B 0.0013 0.0007 'International Tables Vol C Tables 4.2.6.8 and 6.1.1.4'
N N 0.0061 0.0033 'International Tables Vol C Tables 4.2.6.8 and 6.1.1.4'
O O 0.0106 0.0060 'International Tables Vol C Tables 4.2.6.8 and 6.1.1.4'

loop_
_geom_angle_atom_site_label_1
_geom_angle_atom_site_label_2
_geom_angle_atom_site_label_3
_geom_angle
_geom_angle_site_symmetry_1
C2 N1 C5 108.4(2) .
C2 N1 C6 127.3(2) .
C5 N1 C6 123.7(2) .
C4 N3 C24 128.6(2) .
C2 N3 C4 110.19(19) .
C2 N3 C24 121.24(18) .
C37 C36 C4 117.3(2) .
C41 C36 C4 124.8(2) .
C41 C36 C37 118.0(2) .
N3 C4 C36 127.4(2) .
C5 C4 N3 105.4(2) .
C5 C4 C36 127.3(2) .
N1 C2 C18 124.0(3) .
N3 C2 N1 107.2(2) .
N3 C2 C18 128.7(2) .
C11 C12 C14 109.5(2) .
C11 C12 C13 112.5(2) .
C13 C12 C14 110.5(2) .
C29 C30 C31 111.9(2) .
C32 C30 C29 112.5(2) .
C32 C30 C31 109.5(2) .
C24 C29 C30 122.4(2) .
C28 C29 C30 121.6(3) .
C28 C29 C24 116.0(3) .
C24 C25 C33 122.9(2) .
C26 C25 C33 121.3(2) .
C26 C25 C24 115.8(2) .
C39 C40 C41 120.4(3) .
C25 C33 C35 112.1(2) .
C25 C33 C34 110.3(2) .
C34 C33 C35 111.2(2) .
C29 C24 N3 117.6(2) .
C29 C24 C25 125.0(2) .
C25 C24 N3 117.2(2) .
C4 C5 N1 108.8(2) .
C38 C37 C36 120.9(3) .
C20 C19 C18 119.6(3) .
C7 C15 C17 111.5(2) .
C7 C15 C16 110.6(2) .
C17 C15 C16 111.7(2) .
C19 C18 C2 122.2(2) .
C23 C18 C2 118.4(2) .
C23 C18 C19 119.4(2) .
C6 C7 C15 122.6(3) .
C8 C7 C15 120.4(3) .
C8 C7 C6 117.0(3) .
C18 C23 C22 120.5(2) .
C27 C28 C29 121.0(3) .
C7 C6 N1 117.8(2) .
C7 C6 C11 123.2(3) .
C11 C6 N1 118.9(2) .
C21 C20 C19 120.7(2) .
C27 C26 C25 121.0(3) .
C36 C41 C40 120.6(2) .
C6 C11 C12 122.9(3) .
C10 C11 C12 120.5(3) .
C10 C11 C6 116.6(3) .
C26 C27 C28 121.2(3) .
C37 C38 C39 120.5(2) .
C23 C22 C21 120.1(3) .
O1 C1 O2 127.6(3) .
C20 C21 C22 119.7(2) .
C9 C8 C7 121.3(3) .
C8 C9 C10 120.0(3) .
C9 C10 C11 121.8(3) .
C40 C39 C38 119.5(3) .
C44 C43 C42 119.3(3) 3_566
C43 C42 C44 120.0(3) .
O5 B1 O4 123.7(3) .
O5 B1 O3 117.9(3) .
O3 B1 O4 118.4(3) .
C43 C44 C42 120.7(3) 3_566

loop_
_geom_bond_atom_site_label_1
_geom_bond_atom_site_label_2
_geom_bond_distance
_geom_bond_site_symmetry_2
O2 C1 1.260(3) .
O5 B1 1.358(4) .
N1 C2 1.360(3) .
N1 C5 1.383(3) .
N1 C6 1.450(3) .
O4 B1 1.375(4) .
O1 C1 1.242(3) .
O3 B1 1.363(4) .
N3 C4 1.403(3) .
N3 C2 1.339(3) .
N3 C24 1.467(3) .
C36 C4 1.480(4) .
C36 C37 1.401(3) .
C36 C41 1.394(4) .
C35 C33 1.539(3) .
C4 C5 1.355(4) .
C2 C18 1.482(3) .
C12 C14 1.540(3) .
C12 C11 1.519(4) .
C12 C13 1.539(4) .
C30 C29 1.531(4) .
C30 C32 1.525(4) .
C30 C31 1.533(4) .
C29 C24 1.395(4) .
C29 C28 1.394(4) .
C25 C33 1.518(4) .
C25 C24 1.404(3) .
C25 C26 1.398(4) .
C40 C41 1.394(4) .
C40 C39 1.377(4) .
C33 C34 1.531(4) .
C37 C38 1.380(4) .
C19 C18 1.408(3) .
C19 C20 1.384(3) .
C15 C7 1.517(4) .
C15 C17 1.534(4) .
C15 C16 1.543(3) .
C18 C23 1.383(4) .
C7 C6 1.402(4) .
C7 C8 1.396(4) .
C23 C22 1.386(3) .
C28 C27 1.383(4) .
C6 C11 1.406(4) .
C20 C21 1.383(4) .
C26 C27 1.379(4) .
C11 C10 1.391(4) .
C38 C39 1.381(4) .
C22 C21 1.390(4) .
C8 C9 1.381(4) .
C9 C10 1.383(4) .
C43 C42 1.379(4) .
C43 C44 1.378(4) 3_566
C42 C44 1.384(4) .
C44 C43 1.378(4) 3_566
